data_4121266
loop_
_publ_author_name
'Wataru Kosaka'
'Kayo Yamagishi'
'Akihiro Hori'
'Hiroshi Sato'
'Ryotaro Matsuda'
'Susumu Kitagawa'
'Masaki Takata'
'Hitoshi Miyasaka'

_publ_section_title
;
 Selective NO Trapping in the Pores of Chain-Type Complex Assemblies Based
 on Electronically Activated Paddlewheel-Type [Ru2II,II]/[Rh2II,II] Dimers
;
_journal_name_full 'Journal of the American Chemical Society'
_journal_page_first 18469
_journal_page_last 18480
_journal_paper_doi 10.1021/ja4076056
_journal_volume 135
_journal_year 2013
_chemical_formula_moiety 'C40 H40 Cl4 O14 Ru2'
_chemical_formula_sum 'C40 H40 Cl4 O14 Ru2'
_chemical_formula_weight 1088.70
_space_group_IT_number 14
_symmetry_cell_setting monoclinic
_symmetry_Int_Tables_number 14
_symmetry_space_group_name_Hall '-P 2yn'
_symmetry_space_group_name_H-M 'P 1 21/n 1'
_atom_sites_solution_hydrogens geom
_atom_sites_solution_primary direct
_atom_sites_solution_secondary difmap
_cell_angle_alpha 90.0000
_cell_angle_beta 92.400(4)
_cell_angle_gamma 90.0000
_cell_formula_units_Z 2
_cell_length_a 12.820(3)
_cell_length_b 12.953(3)
_cell_length_c 12.657(3)
_cell_measurement_reflns_used 5529
_cell_measurement_temperature 103
_cell_measurement_theta_max 27.51
_cell_measurement_theta_min 3.15
_cell_volume 2099.9(9)
_computing_cell_refinement CrystalClear
_computing_data_collection 'CrystalClear (Rigaku Inc., 2008)'
_computing_data_reduction CrystalClear
_computing_molecular_graphics 'CrystalStructure 4.0'
_computing_publication_material 'CrystalStructure 4.0 (Rigaku, 2010)'
_computing_structure_refinement 'SHELXL97 (Sheldrick, 2008)'
_computing_structure_solution 'SAPI91 (Fan Hai-Fu, 1991)'
_diffrn_ambient_temperature 103
_diffrn_detector_area_resol_mean 7.314
_diffrn_measured_fraction_theta_full 0.992
_diffrn_measured_fraction_theta_max 0.992
_diffrn_measurement_device_type 'Rigaku Saturn70'
_diffrn_measurement_method \w
_diffrn_radiation_type 'Mo K\a'
_diffrn_radiation_wavelength 0.71075
_diffrn_reflns_av_R_equivalents 0.0361
_diffrn_reflns_limit_h_max 13
_diffrn_reflns_limit_h_min -15
_diffrn_reflns_limit_k_max 15
_diffrn_reflns_limit_k_min -15
_diffrn_reflns_limit_l_max 15
_diffrn_reflns_limit_l_min -14
_diffrn_reflns_number 13591
_diffrn_reflns_theta_full 25.00
_diffrn_reflns_theta_max 25.00
_diffrn_standards_number 0
_exptl_absorpt_coefficient_mu 1.041
_exptl_absorpt_correction_T_max 0.949
_exptl_absorpt_correction_T_min 0.838
_exptl_absorpt_correction_type multi-scan
_exptl_absorpt_process_details 'REQAB (Rigaku, 1998)'
_exptl_crystal_colour brown
_exptl_crystal_density_diffrn 1.722
_exptl_crystal_description prism
_exptl_crystal_F_000 1096.00
_exptl_crystal_size_max 0.110
_exptl_crystal_size_mid 0.080
_exptl_crystal_size_min 0.050
_refine_diff_density_max 1.740
_refine_diff_density_min -0.640
_refine_ls_extinction_method none
_refine_ls_goodness_of_fit_ref 1.130
_refine_ls_hydrogen_treatment constr
_refine_ls_number_parameters 289
_refine_ls_number_reflns 3674
_refine_ls_number_restraints 71
_refine_ls_R_factor_gt 0.0600
_refine_ls_shift/su_max 0.000
_refine_ls_structure_factor_coef Fsqd
_refine_ls_weighting_details 'w = 1/[\s^2^(Fo^2^)+(0.0372P)^2^+25.0323P] where P=(Fo^2^+2Fc^2^)/3'
_refine_ls_weighting_scheme calc
_refine_ls_wR_factor_ref 0.1566
_reflns_number_gt 3079
_reflns_number_total 3674
_reflns_threshold_expression F^2^>2.0\s(F^2^)
_cod_data_source_file ja4076056_si_003.cif
_cod_data_source_block '_Ru2-4-Cl-anisate-THF'
_cod_original_cell_volume 2100.0(9)
_cod_database_code 4121266

loop_
_symmetry_equiv_pos_site_id
_symmetry_equiv_pos_as_xyz
1 +X,+Y,+Z
2 1/2-X,1/2+Y,1/2-Z
3 -X,-Y,-Z
4 1/2+X,1/2-Y,1/2+Z

loop_
_atom_site_label
_atom_site_type_symbol
_atom_site_fract_x
_atom_site_fract_y
_atom_site_fract_z
_atom_site_U_iso_or_equiv
_atom_site_adp_type
_atom_site_occupancy
_atom_site_symmetry_multiplicity
_atom_site_calc_flag
_atom_site_refinement_flags
Ru1 Ru 0.01565(4) 0.58572(5) 0.50302(4) 0.02280(19) Uani 1.0 4 d .
Cl1 Cl 0.1763(3) 0.4360(3) -0.14935(18) 0.0700(9) Uani 1.0 4 d .
Cl2 Cl 0.64400(15) 0.4066(2) 0.7096(2) 0.0526(7) Uani 1.0 4 d .
O1 O 0.0645(4) 0.5797(4) 0.3502(4) 0.0271(11) Uani 1.0 4 d .
O2 O 0.0333(4) 0.4100(4) 0.3436(4) 0.0283(11) Uani 1.0 4 d .
O3 O 0.1345(5) 0.6663(5) 0.1759(5) 0.0476(16) Uani 1.0 4 d .
O4 O 0.1659(4) 0.5578(4) 0.5566(4) 0.0275(12) Uani 1.0 4 d .
O5 O 0.1356(4) 0.3878(4) 0.5505(4) 0.0273(11) Uani 1.0 4 d .
O6 O 0.2668(4) 0.2820(4) 0.6815(5) 0.0344(13) Uani 1.0 4 d .
O7 O 0.0472(5) 0.7631(5) 0.5105(5) 0.0399(14) Uani 1.0 4 d .
C1 C 0.0637(6) 0.4942(7) 0.3030(6) 0.0284(17) Uani 1.0 4 d .
C2 C 0.0978(6) 0.4862(7) 0.1908(6) 0.0326(18) Uani 1.0 4 d .
C3 C 0.1285(6) 0.5701(7) 0.1293(7) 0.0363(19) Uani 1.0 4 d .
C4 C 0.1715(10) 0.7505(8) 0.1146(10) 0.073(4) Uani 1.0 4 d .
C5 C 0.1530(7) 0.5549(8) 0.0242(7) 0.047(3) Uani 1.0 4 d .
C6 C 0.1464(7) 0.4557(8) -0.0184(7) 0.046(3) Uani 1.0 4 d .
C7 C 0.1204(8) 0.3725(8) 0.0410(8) 0.049(3) Uani 1.0 4 d .
C8 C 0.0956(7) 0.3902(8) 0.1448(7) 0.047(3) Uani 1.0 4 d .
C9 C 0.1940(6) 0.4622(6) 0.5697(5) 0.0250(16) Uani 1.0 4 d .
C10 C 0.3045(6) 0.4450(6) 0.6083(6) 0.0267(16) Uani 1.0 4 d .
C11 C 0.3383(6) 0.3555(6) 0.6634(6) 0.0294(17) Uani 1.0 4 d .
C12 C 0.2952(7) 0.2030(7) 0.7565(8) 0.044(3) Uani 1.0 4 d .
C13 C 0.4430(6) 0.3468(7) 0.6965(7) 0.037(2) Uani 1.0 4 d .
C14 C 0.5124(6) 0.4236(7) 0.6730(6) 0.0359(19) Uani 1.0 4 d .
C15 C 0.4808(7) 0.5120(8) 0.6227(7) 0.042(2) Uani 1.0 4 d .
C16 C 0.3764(6) 0.5223(8) 0.5909(7) 0.039(2) Uani 1.0 4 d .
C17 C -0.0348(10) 0.8333(9) 0.5220(13) 0.079(4) Uani 1.0 4 d .
C18 C -0.0738(15) 0.8641(15) 0.4337(19) 0.082(4) Uani 0.7000 4 d .
C19 C -0.001(2) 0.8438(15) 0.357(2) 0.086(5) Uani 0.7000 4 d .
C20 C 0.1171(10) 0.8043(10) 0.4375(12) 0.082(4) Uani 1.0 4 d .
C21 C -0.012(5) 0.886(4) 0.376(6) 0.083(6) Uani 0.3000 4 d .
C22 C 0.105(4) 0.882(4) 0.391(4) 0.083(6) Uani 0.3000 4 d .
H4A H 0.1254 0.7599 0.0516 0.0878 Uiso 1.0 4 calc R
H4B H 0.2425 0.7357 0.0931 0.0878 Uiso 1.0 4 calc R
H4C H 0.1719 0.8137 0.1572 0.0878 Uiso 1.0 4 calc R
H5 H 0.1739 0.6114 -0.0178 0.0564 Uiso 1.0 4 calc R
H7 H 0.1194 0.3048 0.0121 0.0592 Uiso 1.0 4 calc R
H8 H 0.0760 0.3329 0.1865 0.0560 Uiso 1.0 4 calc R
H12A H 0.3122 0.2346 0.8254 0.0530 Uiso 1.0 4 calc R
H12B H 0.3562 0.1655 0.7324 0.0530 Uiso 1.0 4 calc R
H12C H 0.2368 0.1550 0.7628 0.0530 Uiso 1.0 4 calc R
H13 H 0.4664 0.2878 0.7353 0.0444 Uiso 1.0 4 calc R
H15 H 0.5293 0.5655 0.6097 0.0505 Uiso 1.0 4 calc R
H16 H 0.3537 0.5839 0.5564 0.0467 Uiso 1.0 4 calc R

loop_
_atom_site_aniso_label
_atom_site_aniso_U_11
_atom_site_aniso_U_22
_atom_site_aniso_U_33
_atom_site_aniso_U_12
_atom_site_aniso_U_13
_atom_site_aniso_U_23
Ru1 0.0222(3) 0.0265(4) 0.0196(3) 0.0003(3) 0.0001(2) 0.0020(3)
Cl1 0.098(2) 0.086(2) 0.0271(12) 0.0407(17) 0.0243(12) 0.0065(13)
Cl2 0.0235(10) 0.0689(16) 0.0643(15) 0.0035(10) -0.0097(10) -0.0153(13)
O1 0.030(3) 0.035(3) 0.016(3) -0.005(3) 0.0018(19) 0.007(3)
O2 0.024(3) 0.036(3) 0.025(3) -0.000(3) 0.000(2) -0.003(3)
O3 0.063(5) 0.041(4) 0.040(4) 0.009(3) 0.020(3) 0.021(3)
O4 0.023(3) 0.032(3) 0.028(3) -0.001(2) 0.003(2) -0.007(3)
O5 0.022(3) 0.034(3) 0.026(3) -0.003(3) -0.000(2) 0.001(3)
O6 0.031(3) 0.032(3) 0.039(4) 0.001(3) -0.009(3) 0.002(3)
O7 0.039(4) 0.032(3) 0.050(4) 0.004(3) 0.005(3) 0.008(3)
C1 0.020(4) 0.046(5) 0.019(4) 0.000(4) -0.003(3) 0.005(4)
C2 0.023(4) 0.051(6) 0.024(4) 0.004(4) 0.002(3) 0.005(4)
C3 0.031(5) 0.047(6) 0.031(5) 0.014(4) 0.007(4) 0.003(4)
C4 0.104(10) 0.046(6) 0.073(8) 0.017(6) 0.052(7) 0.035(6)
C5 0.049(6) 0.065(7) 0.028(5) 0.022(5) 0.015(4) 0.013(5)
C6 0.051(6) 0.067(7) 0.021(4) 0.021(5) 0.009(4) 0.002(5)
C7 0.057(6) 0.056(6) 0.037(5) -0.002(5) 0.012(5) -0.006(5)
C8 0.052(6) 0.059(6) 0.030(5) -0.011(5) 0.007(4) -0.005(5)
C9 0.021(4) 0.041(5) 0.013(4) 0.003(4) 0.003(3) 0.001(3)
C10 0.022(4) 0.037(5) 0.021(4) 0.004(3) 0.003(3) -0.008(3)
C11 0.027(4) 0.035(5) 0.025(4) 0.001(4) -0.002(3) -0.008(4)
C12 0.045(5) 0.035(5) 0.051(6) 0.002(4) -0.017(4) 0.006(4)
C13 0.032(5) 0.040(5) 0.038(5) 0.008(4) -0.010(4) -0.016(4)
C14 0.028(4) 0.051(5) 0.029(4) 0.003(4) -0.001(3) -0.013(4)
C15 0.025(5) 0.061(6) 0.041(5) -0.006(4) 0.005(4) -0.006(5)
C16 0.030(5) 0.052(6) 0.034(5) 0.001(4) 0.005(4) -0.000(4)
C17 0.069(8) 0.046(7) 0.125(9) 0.012(6) 0.038(7) 0.019(7)
C18 0.074(8) 0.056(9) 0.115(11) -0.025(7) 0.004(7) -0.001(8)
C19 0.113(9) 0.053(10) 0.093(10) -0.015(9) 0.011(7) 0.015(10)
C20 0.071(7) 0.056(7) 0.122(11) -0.022(6) 0.043(6) -0.002(7)
C21 0.094(10) 0.056(13) 0.099(12) -0.026(11) 0.007(10) 0.003(10)
C22 0.089(9) 0.064(11) 0.099(13) -0.007(11) 0.039(9) 0.005(10)

loop_
_atom_type_symbol
_atom_type_description
_atom_type_scat_dispersion_real
_atom_type_scat_dispersion_imag
_atom_type_scat_source
C C 0.0033 0.0016
;
International Tables for Crystallography
(1992, Vol. C, Tables 4.2.6.8 and 6.1.1.4)
;
H H 0.0000 0.0000
;
International Tables for Crystallography
(1992, Vol. C, Table 6.1.1.4)
;
O O 0.0106 0.0060
;
International Tables for Crystallography
(1992, Vol. C, Tables 4.2.6.8 and 6.1.1.4)
;
Ru Ru -1.2594 0.8363
;
International Tables for Crystallography
(1992, Vol. C, Tables 4.2.6.8 and 6.1.1.4)
;
Cl Cl 0.1484 0.1585
;
International Tables for Crystallography
(1992, Vol. C, Tables 4.2.6.8 and 6.1.1.4)
;

loop_
_geom_angle_atom_site_label_1
_geom_angle_atom_site_label_2
_geom_angle_atom_site_label_3
_geom_angle
_geom_angle_publ_flag
_geom_angle_site_symmetry_1
_geom_angle_site_symmetry_3
Ru1 Ru1 O1 89.53(15) yes 3_566 .
Ru1 Ru1 O2 89.88(15) yes 3_566 3_566
Ru1 Ru1 O4 90.06(15) yes 3_566 .
Ru1 Ru1 O5 89.38(15) yes 3_566 3_566
Ru1 Ru1 O7 179.53(15) yes 3_566 .
O1 Ru1 O2 179.4(2) yes . 3_566
O1 Ru1 O4 89.17(19) yes . .
O1 Ru1 O5 90.95(19) yes . 3_566
O1 Ru1 O7 90.9(2) yes . .
O2 Ru1 O4 90.68(19) yes 3_566 .
O2 Ru1 O5 89.20(19) yes 3_566 3_566
O2 Ru1 O7 89.7(2) yes 3_566 .
O4 Ru1 O5 179.4(2) yes . 3_566
O4 Ru1 O7 90.1(2) yes . .
O5 Ru1 O7 90.5(2) yes 3_566 .
Ru1 O1 C1 118.8(5) yes . .
Ru1 O2 C1 117.8(5) yes 3_566 .
C3 O3 C4 118.1(7) yes . .
Ru1 O4 C9 117.6(5) yes . .
Ru1 O5 C9 119.3(5) yes 3_566 .
C11 O6 C12 117.4(6) yes . .
Ru1 O7 C17 120.8(6) yes . .
Ru1 O7 C20 117.2(7) yes . .
C17 O7 C20 108.7(9) yes . .
O1 C1 O2 124.0(7) yes . .
O1 C1 C2 120.7(7) yes . .
O2 C1 C2 115.3(7) yes . .
C1 C2 C3 124.7(8) yes . .
C1 C2 C8 117.4(8) yes . .
C3 C2 C8 117.9(8) yes . .
O3 C3 C2 118.4(7) yes . .
O3 C3 C5 121.6(8) yes . .
C2 C3 C5 120.0(8) yes . .
C3 C5 C6 119.1(9) yes . .
Cl1 C6 C5 119.5(8) yes . .
Cl1 C6 C7 118.6(8) yes . .
C5 C6 C7 121.9(8) yes . .
C6 C7 C8 117.6(10) yes . .
C2 C8 C7 123.4(9) yes . .
O4 C9 O5 123.7(7) yes . .
O4 C9 C10 116.0(7) yes . .
O5 C9 C10 120.4(7) yes . .
C9 C10 C11 123.4(7) yes . .
C9 C10 C16 117.9(7) yes . .
C11 C10 C16 118.7(7) yes . .
O6 C11 C10 117.8(7) yes . .
O6 C11 C13 123.0(7) yes . .
C10 C11 C13 119.2(7) yes . .
C11 C13 C14 120.0(8) yes . .
Cl2 C14 C13 118.6(7) yes . .
Cl2 C14 C15 119.7(7) yes . .
C13 C14 C15 121.7(8) yes . .
C14 C15 C16 118.7(9) yes . .
C10 C16 C15 121.7(8) yes . .
O7 C17 C18 112.4(15) yes . .
O7 C17 C21 89.2(19) yes . .
C18 C17 C21 32(2) yes . .
C17 C18 C19 107.5(18) yes . .
C17 C18 C21 112(4) yes . .
C19 C18 C21 26(3) yes . .
C18 C19 C20 102.9(18) yes . .
C18 C19 C21 53(7) yes . .
C18 C19 C22 111(3) yes . .
C20 C19 C21 103(7) yes . .
C20 C19 C22 39(2) yes . .
C21 C19 C22 79(7) yes . .
O7 C20 C19 86.6(11) yes . .
O7 C20 C22 125(3) yes . .
C19 C20 C22 53(3) yes . .
C17 C21 C18 36(3) yes . .
C17 C21 C19 96(7) yes . .
C17 C21 C22 93(4) yes . .
C18 C21 C19 102(7) yes . .
C18 C21 C22 129(6) yes . .
C19 C21 C22 77(7) yes . .
C19 C22 C20 88(3) yes . .
C19 C22 C21 24(3) yes . .
C20 C22 C21 102(4) yes . .
O3 C4 H4A 109.482 no . .
O3 C4 H4B 109.470 no . .
O3 C4 H4C 109.472 no . .
H4A C4 H4B 109.470 no . .
H4A C4 H4C 109.469 no . .
H4B C4 H4C 109.463 no . .
C3 C5 H5 120.435 no . .
C6 C5 H5 120.431 no . .
C6 C7 H7 121.189 no . .
C8 C7 H7 121.200 no . .
C2 C8 H8 118.289 no . .
C7 C8 H8 118.298 no . .
O6 C12 H12A 109.470 no . .
O6 C12 H12B 109.469 no . .
O6 C12 H12C 109.471 no . .
H12A C12 H12B 109.475 no . .
H12A C12 H12C 109.470 no . .
H12B C12 H12C 109.472 no . .
C11 C13 H13 120.019 no . .
C14 C13 H13 120.018 no . .
C14 C15 H15 120.639 no . .
C16 C15 H15 120.642 no . .
C10 C16 H16 119.173 no . .
C15 C16 H16 119.168 no . .

loop_
_geom_bond_atom_site_label_1
_geom_bond_atom_site_label_2
_geom_bond_distance
_geom_bond_publ_flag
_geom_bond_site_symmetry_2
Ru1 Ru1 2.2573(11) yes 3_566
Ru1 O1 2.059(5) yes .
Ru1 O2 2.066(5) yes 3_566
Ru1 O4 2.047(5) yes .
Ru1 O5 2.056(5) yes 3_566
Ru1 O7 2.334(6) yes .
Cl1 C6 1.736(9) yes .
Cl2 C14 1.745(8) yes .
O1 C1 1.259(10) yes .
O2 C1 1.274(10) yes .
O3 C3 1.379(11) yes .
O3 C4 1.430(13) yes .
O4 C9 1.299(10) yes .
O5 C9 1.238(9) yes .
O6 C11 1.349(10) yes .
O6 C12 1.432(11) yes .
O7 C17 1.403(14) yes .
O7 C20 1.417(16) yes .
C1 C2 1.507(11) yes .
C2 C3 1.403(12) yes .
C2 C8 1.372(13) yes .
C3 C5 1.393(12) yes .
C5 C6 1.395(15) yes .
C6 C7 1.363(14) yes .
C7 C8 1.385(13) yes .
C9 C10 1.496(10) yes .
C10 C11 1.411(11) yes .
C10 C16 1.384(12) yes .
C11 C13 1.394(11) yes .
C13 C14 1.376(12) yes .
C14 C15 1.363(13) yes .
C15 C16 1.388(11) yes .
C17 C18 1.27(3) yes .
C17 C21 2.00(7) yes .
C18 C19 1.40(4) yes .
C18 C21 1.14(7) yes .
C19 C20 1.86(3) yes .
C19 C21 0.62(6) yes .
C19 C22 1.49(6) yes .
C20 C22 1.17(5) yes .
C21 C22 1.50(8) yes .
C4 H4A 0.980 no .
C4 H4B 0.980 no .
C4 H4C 0.980 no .
C5 H5 0.950 no .
C7 H7 0.950 no .
C8 H8 0.950 no .
C12 H12A 0.980 no .
C12 H12B 0.980 no .
C12 H12C 0.980 no .
C13 H13 0.950 no .
C15 H15 0.950 no .
C16 H16 0.950 no .

loop_
_geom_contact_atom_site_label_1
_geom_contact_atom_site_label_2
_geom_contact_distance
_geom_contact_publ_flag
_geom_contact_site_symmetry_2
O1 O3 2.665(8) no .
O1 C3 2.949(10) no .
O1 C9 3.522(9) no .
O1 C9 3.549(9) no 3_566
O1 C19 3.52(2) no .
O1 C20 3.175(14) no .
O2 C8 2.683(10) no .
O2 C9 3.521(8) no .
O2 C9 3.565(9) no 3_566
O2 C17 3.580(14) no 3_566
O3 C1 2.917(10) no .
O4 C1 3.514(9) no .
O4 C1 3.566(9) no 3_566
O4 C16 2.754(9) no .
O4 C20 3.575(14) no .
O5 O6 2.687(7) no .
O5 C1 3.510(9) no .
O5 C1 3.564(9) no 3_566
O5 C11 2.943(9) no .
O5 C16 3.563(10) no .
O5 C17 3.258(13) no 3_566
O5 C18 3.37(2) no 3_566
O6 C9 2.865(9) no .
O6 C18 3.40(2) no 3_566
C2 C6 2.773(12) no .
C3 C7 2.794(14) no .
C4 C5 2.786(15) no .
C5 C8 2.742(14) no .
C10 C14 2.769(10) no .
C11 C15 2.790(12) no .
C12 C13 2.784(12) no .
C13 C16 2.754(13) no .
Cl1 O6 3.180(6) no 1_554
Cl1 C9 3.589(7) no 1_554
Cl1 C10 3.542(8) no 1_554
Cl1 C11 3.381(8) no 1_554
Cl2 O3 3.273(7) no 3_666
Cl2 C3 3.501(8) no 3_666
O2 C12 3.520(10) no 4_454
O3 Cl2 3.273(7) no 3_666
O4 C12 3.047(11) no 2_556
O6 Cl1 3.180(6) no 1_556
O7 C12 3.589(11) no 2_556
C3 Cl2 3.501(8) no 3_666
C7 C20 3.479(16) no 2_545
C7 C22 3.59(5) no 2_545
C9 Cl1 3.589(7) no 1_556
C10 Cl1 3.542(8) no 1_556
C11 Cl1 3.381(8) no 1_556
C12 O2 3.520(10) no 4_555
C12 O4 3.047(11) no 2_546
C12 O7 3.589(11) no 2_546
C14 C21 3.58(6) no 4_565
C15 C15 3.180(12) no 3_666
C15 C16 3.357(12) no 3_666
C15 C19 3.50(3) no 4_565
C15 C21 3.47(7) no 4_565
C16 C15 3.357(12) no 3_666
C19 C15 3.50(3) no 4_464
C20 C7 3.479(16) no 2_555
C21 C14 3.58(6) no 4_464
C21 C15 3.47(7) no 4_464
C22 C7 3.59(5) no 2_555
Cl1 H5 2.8173 no .
Cl1 H7 2.7784 no .
Cl2 H13 2.7781 no .
Cl2 H15 2.8003 no .
O2 H8 2.3113 no .
O3 H5 2.6221 no .
O4 H16 2.4318 no .
O6 H13 2.6223 no .
C1 H8 2.5654 no .
C2 H5 3.2818 no .
C2 H7 3.2810 no .
C3 H4A 2.6472 no .
C3 H4B 2.6456 no .
C3 H4C 3.2210 no .
C3 H8 3.2340 no .
C4 H5 2.4628 no .
C5 H4A 2.7026 no .
C5 H4B 2.7340 no .
C5 H7 3.2711 no .
C6 H8 3.2037 no .
C7 H5 3.2621 no .
C9 H16 2.5951 no .
C10 H13 3.2800 no .
C10 H15 3.2763 no .
C11 H12A 2.6138 no .
C11 H12B 2.6190 no .
C11 H12C 3.1881 no .
C11 H16 3.2627 no .
C12 H13 2.4787 no .
C13 H12A 2.7961 no .
C13 H12B 2.6462 no .
C13 H15 3.2492 no .
C14 H16 3.2213 no .
C15 H13 3.2431 no .
C18 H12C 3.1910 no 3_566
C19 H4C 3.4504 no .
C19 H12C 3.3285 no 3_566
C21 H12C 3.3609 no 3_566
C22 H4C 3.2455 no .
H4A H5 2.2149 no .
H4B H5 2.2877 no .
H4C H5 3.4329 no .
H7 H8 2.3274 no .
H12A H13 2.4239 no .
H12B H13 2.1224 no .
H12C H13 3.4404 no .
H15 H16 2.3348 no .
Ru1 H12A 3.5919 no 2_556
Cl1 H12A 3.1604 no 1_554
Cl1 H12B 3.1751 no 2_555
Cl1 H12C 3.3891 no 2_555
Cl2 H4B 3.3829 no 3_666
Cl2 H8 3.2327 no 4_555
Cl2 H16 3.3703 no 3_666
O2 H12A 3.3970 no 4_454
O2 H12B 2.7967 no 4_454
O2 H13 3.0131 no 4_454
O4 H12A 2.7412 no 2_556
O4 H12B 3.0361 no 2_556
O4 H12C 2.8505 no 2_556
O5 H4B 3.1417 no 2_545
O6 H4A 3.3225 no 2_545
O6 H4B 3.5246 no 2_545
O6 H5 3.1440 no 2_545
O7 H12A 2.7169 no 2_556
O7 H13 3.2444 no 2_556
C1 H12B 3.4571 no 4_454
C4 H15 2.9992 no 4_464
C5 H12B 3.5476 no 2_555
C8 H12B 3.3839 no 4_454
C8 H13 3.0873 no 4_454
C9 H12C 3.3705 no 2_556
C10 H4A 3.2874 no 2_545
C10 H12C 3.2263 no 2_556
C10 H15 3.5586 no 3_666
C11 H4A 3.0433 no 2_545
C12 H5 3.2844 no 2_545
C12 H16 3.4668 no 2_546
C13 H4A 3.4159 no 2_545
C13 H8 2.8914 no 4_555
C14 H8 3.4239 no 4_555
C14 H15 3.5975 no 3_666
C14 H16 3.4344 no 3_666
C15 H4C 3.3460 no 4_565
C15 H15 3.1053 no 3_666
C15 H16 3.4033 no 3_666
C16 H12C 2.9517 no 2_556
C16 H15 3.0754 no 3_666
C17 H4B 3.1581 no 4_465
C17 H13 3.2128 no 2_556
C18 H4B 3.4190 no 4_465
C18 H5 3.3325 no 4_465
C19 H15 3.3800 no 4_464
C20 H7 3.4118 no 2_555
C20 H12A 3.2267 no 2_556
C21 H15 3.4928 no 4_464
H4A O6 3.3225 no 2_555
H4A C10 3.2874 no 2_555
H4A C11 3.0433 no 2_555
H4A C13 3.4159 no 2_555
H4A H7 3.3154 no 3_565
H4A H15 2.6926 no 4_464
H4B Cl2 3.3829 no 3_666
H4B O5 3.1417 no 2_555
H4B O6 3.5246 no 2_555
H4B C17 3.1581 no 4_564
H4B C18 3.4190 no 4_564
H4C C15 3.3460 no 4_464
H4C H15 2.4612 no 4_464
H5 O6 3.1440 no 2_555
H5 C12 3.2844 no 2_555
H5 C18 3.3325 no 4_564
H5 H12B 2.8159 no 2_555
H5 H12C 3.3972 no 2_555
H7 C20 3.4118 no 2_545
H7 H4A 3.3154 no 3_565
H7 H16 3.0133 no 2_545
H8 Cl2 3.2327 no 4_454
H8 C13 2.8914 no 4_454
H8 C14 3.4239 no 4_454
H8 H12B 2.9010 no 4_454
H8 H13 2.2081 no 4_454
H12A Ru1 3.5919 no 2_546
H12A Cl1 3.1604 no 1_556
H12A O2 3.3970 no 4_555
H12A O4 2.7412 no 2_546
H12A O7 2.7169 no 2_546
H12A C20 3.2267 no 2_546
H12A H16 3.2920 no 2_546
H12B Cl1 3.1751 no 2_545
H12B O2 2.7967 no 4_555
H12B O4 3.0361 no 2_546
H12B C1 3.4571 no 4_555
H12B C5 3.5476 no 2_545
H12B C8 3.3839 no 4_555
H12B H5 2.8159 no 2_545
H12B H8 2.9010 no 4_555
H12C Cl1 3.3891 no 2_545
H12C O4 2.8505 no 2_546
H12C C9 3.3705 no 2_546
H12C C10 3.2263 no 2_546
H12C C16 2.9517 no 2_546
H12C H5 3.3972 no 2_545
H12C H16 2.7665 no 2_546
H13 O2 3.0131 no 4_555
H13 O7 3.2444 no 2_546
H13 C8 3.0873 no 4_555
H13 C17 3.2128 no 2_546
H13 H8 2.2081 no 4_555
H15 C4 2.9992 no 4_565
H15 C10 3.5586 no 3_666
H15 C14 3.5975 no 3_666
H15 C15 3.1053 no 3_666
H15 C16 3.0754 no 3_666
H15 C19 3.3800 no 4_565
H15 C21 3.4928 no 4_565
H15 H4A 2.6926 no 4_565
H15 H4C 2.4612 no 4_565
H15 H15 3.3132 no 3_666
H15 H16 3.2674 no 3_666
H16 Cl2 3.3703 no 3_666
H16 C12 3.4668 no 2_556
H16 C14 3.4344 no 3_666
H16 C15 3.4033 no 3_666
H16 H7 3.0133 no 2_555
H16 H12A 3.2920 no 2_556
H16 H12C 2.7665 no 2_556
H16 H15 3.2674 no 3_666
